data_7043416
loop_
_publ_author_name
'Beltr\'an, Tom\'as F.'
'Zaragoza, Guillermo'
'Delaude, Lionel'

_publ_section_title
;
 Synthesis and complexation of superbulky imidazolium-2-dithiocarboxylate
 ligands
;
_journal_name_full 'Dalton Trans.'
_journal_paper_doi 10.1039/C7DT01889D
_journal_year 2017
_chemical_formula_moiety 'C80 H70 Cl N2 O2 Ru S2, F6 P, 2(C3 H6 O), 0.6(H2 O)'
_chemical_formula_sum 'C86 H83.2 Cl F6 N2 O4.6 P Ru S2'
_chemical_formula_weight 1563.96
_space_group_crystal_system monoclinic
_space_group_IT_number 14
_space_group_name_Hall '-P 2yn'
_space_group_name_H-M_alt 'P 1 21/n 1'
_symmetry_space_group_name_Hall '-P 2yn'
_symmetry_space_group_name_H-M 'P 1 21/n 1'
_atom_sites_solution_hydrogens mixed
_audit_conform_dict_location ftp://ftp.iucr.org/pub/cif_core.dic
_audit_conform_dict_name cif_core.dic
_audit_conform_dict_version 2.4.3
_audit_creation_date 2017-04-06T15:47:27-00:00
_audit_creation_method 'WinGX routine CIF_UPDATE'
_audit_update_record
;
2017-05-08 deposited with the CCDC.
2017-06-23 downloaded from the CCDC.
;
_cell_angle_alpha 90
_cell_angle_beta 94.809(3)
_cell_angle_gamma 90
_cell_formula_units_Z 4
_cell_length_a 15.2889(15)
_cell_length_b 18.8666(16)
_cell_length_c 26.085(3)
_cell_measurement_reflns_used 1976
_cell_measurement_temperature 100(2)
_cell_measurement_theta_max 21.32
_cell_measurement_theta_min 2.60
_cell_measurement_wavelength 0.71073
_cell_volume 7497.7(13)
_computing_cell_refinement 'APPEX2v2014.11-0 (BRUKER AXS, 2005)'
_computing_data_collection 'APPEX2v2014.11-0 (BRUKER AXS, 2005)'
_computing_data_reduction 'APPEX2v2014.11-0 (BRUKER AXS, 2005)'
_computing_molecular_graphics 'Ortep for Windows (Farrugia, 2012)'
_computing_publication_material 'WinGX publication routines (Farrugia, 2012)'
_computing_structure_refinement 'SHELXL-2016/6 (Sheldrick, 2016)'
_computing_structure_solution 'DIRDIF2008 (Beurskens et al, 2008)'
_diffrn_ambient_temperature 100(2)
_diffrn_measured_fraction_theta_full 1
_diffrn_measured_fraction_theta_max 1
_diffrn_measurement_device 'four-circle diffractometer'
_diffrn_measurement_device_type 'BRUKER APPEX-II CCD'
_diffrn_measurement_method 'omega and phi scans'
_diffrn_radiation_monochromator graphite
_diffrn_radiation_probe x-ray
_diffrn_radiation_source 'fine-focus sealed tube'
_diffrn_radiation_type MoK\a
_diffrn_radiation_wavelength 0.7107
_diffrn_reflns_av_R_equivalents 0.1164
_diffrn_reflns_av_unetI/netI 0.1274
_diffrn_reflns_Laue_measured_fraction_full 1
_diffrn_reflns_Laue_measured_fraction_max 1
_diffrn_reflns_limit_h_max 18
_diffrn_reflns_limit_h_min -18
_diffrn_reflns_limit_k_max 19
_diffrn_reflns_limit_k_min -22
_diffrn_reflns_limit_l_max 31
_diffrn_reflns_limit_l_min -31
_diffrn_reflns_number 58064
_diffrn_reflns_point_group_measured_fraction_full 1
_diffrn_reflns_point_group_measured_fraction_max 1
_diffrn_reflns_theta_full 25.242
_diffrn_reflns_theta_max 25.668
_diffrn_reflns_theta_min 1.492
_exptl_absorpt_coefficient_mu 0.391
_exptl_absorpt_correction_T_max 0.9705
_exptl_absorpt_correction_T_min 0.8430
_exptl_absorpt_correction_type multi-scan
_exptl_absorpt_process_details 'BRUKER SADABS'
_exptl_crystal_colour Orange
_exptl_crystal_density_diffrn 1.386
_exptl_crystal_density_method 'not measured'
_exptl_crystal_description Plate
_exptl_crystal_F_000 3248
_exptl_crystal_size_max 0.16
_exptl_crystal_size_mid 0.12
_exptl_crystal_size_min 0.04
_refine_diff_density_max 0.838
_refine_diff_density_min -0.699
_refine_diff_density_rms 0.102
_refine_ls_extinction_method none
_refine_ls_goodness_of_fit_ref 1.022
_refine_ls_hydrogen_treatment mixed
_refine_ls_matrix_type full
_refine_ls_number_constraints 0
_refine_ls_number_parameters 988
_refine_ls_number_reflns 14215
_refine_ls_number_restraints 158
_refine_ls_restrained_S_all 1.039
_refine_ls_R_factor_all 0.1291
_refine_ls_R_factor_gt 0.0612
_refine_ls_shift/su_max 0.003
_refine_ls_shift/su_mean 0
_refine_ls_structure_factor_coef Fsqd
_refine_ls_weighting_details 'w=1/[\s^2^(Fo^2^)+(0.0571P)^2^+5.4720P] where P=(Fo^2^+2Fc^2^)/3'
_refine_ls_weighting_scheme calc
_refine_ls_wR_factor_gt 0.1278
_refine_ls_wR_factor_ref 0.1551
_reflns_Friedel_coverage 0
_reflns_number_gt 8266
_reflns_number_total 14215
_reflns_threshold_expression 'I > 2\s(I)'
_cod_data_source_file c7dt01889d2.cif
_cod_data_source_block NIHO21b
_cod_original_cell_volume 7497.8(12)
_cod_original_formula_sum 'C86 H83.20 Cl F6 N2 O4.60 P Ru S2'
_cod_database_code 7043416
_shelx_estimated_absorpt_t_min 0.94
_shelx_estimated_absorpt_t_max 0.985

loop_
_space_group_symop_operation_xyz
'x, y, z'
'-x+1/2, y+1/2, -z+1/2'
'-x, -y, -z'
'x-1/2, -y-1/2, z-1/2'

loop_
_atom_site_label
_atom_site_type_symbol
_atom_site_fract_x
_atom_site_fract_y
_atom_site_fract_z
_atom_site_U_iso_or_equiv
_atom_site_adp_type
_atom_site_occupancy
_atom_site_site_symmetry_order
_atom_site_calc_flag
_atom_site_refinement_flags_posn
_atom_site_refinement_flags_adp
_atom_site_refinement_flags_occupancy
_atom_site_disorder_assembly
_atom_site_disorder_group
C1 C 0.0753(3) 0.2742(2) 0.73204(18) 0.0136(10) Uani 1 1 d . . . . .
C2 C 0.0070(3) 0.2433(2) 0.76056(18) 0.0119(10) Uani 1 1 d . . . . .
C3 C -0.1108(3) 0.1825(2) 0.78086(17) 0.0144(10) Uani 1 1 d . . . . .
H3 H -0.161521 0.153214 0.778154 0.017 Uiso 1 1 calc R U . . .
C4 C -0.0753(3) 0.2141(2) 0.8237(2) 0.0166(11) Uani 1 1 d . . . . .
H4 H -0.096669 0.211428 0.856817 0.02 Uiso 1 1 calc R U . . .
C5 C -0.0737(3) 0.1752(2) 0.68855(17) 0.0129(10) Uani 1 1 d . . . . .
C6 C -0.1275(3) 0.2137(2) 0.65275(19) 0.0139(10) Uani 1 1 d . . . . .
C7 C -0.1366(3) 0.1905(2) 0.60210(18) 0.0179(11) Uani 1 1 d . . . . .
H7 H -0.173711 0.215297 0.577182 0.021 Uiso 1 1 calc R U . . .
C8 C -0.0910(3) 0.1306(2) 0.58792(19) 0.0193(11) Uani 1 1 d . . . . .
C9 C -0.0396(3) 0.0922(2) 0.62483(19) 0.0189(11) Uani 1 1 d . . . . .
H9 H -0.010037 0.050887 0.614695 0.023 Uiso 1 1 calc R U . . .
C10 C -0.0306(3) 0.1127(2) 0.67529(19) 0.0143(10) Uani 1 1 d . . . . .
C11 C -0.1534(4) 0.1349(3) 0.5015(2) 0.0379(15) Uani 1 1 d . . . . .
H11A H -0.213394 0.134859 0.512196 0.057 Uiso 1 1 calc R U . . .
H11B H -0.15201 0.108709 0.46916 0.057 Uiso 1 1 calc R U . . .
H11C H -0.134446 0.183868 0.496548 0.057 Uiso 1 1 calc R U . . .
C12 C 0.0147(3) 0.0656(2) 0.71690(19) 0.0199(12) Uani 1 1 d . . . . .
H12 H 0.052895 0.096768 0.74031 0.024 Uiso 1 1 calc R U . . .
C13 C -0.0547(3) 0.0334(2) 0.74868(19) 0.0189(11) Uani 1 1 d . . . . .
C14 C -0.0352(3) 0.0191(2) 0.8005(2) 0.0253(12) Uani 1 1 d . . . . .
H14 H 0.02281 0.026486 0.815622 0.03 Uiso 1 1 calc R U . . .
C15 C -0.0990(4) -0.0059(3) 0.8306(2) 0.0326(14) Uani 1 1 d . . . . .
H15 H -0.08438 -0.015746 0.865975 0.039 Uiso 1 1 calc R U . . .
C16 C -0.1832(4) -0.0165(2) 0.8095(2) 0.0291(13) Uani 1 1 d . . . . .
H16 H -0.227179 -0.032464 0.830459 0.035 Uiso 1 1 calc R U . . .
C17 C -0.2038(4) -0.0037(2) 0.7577(2) 0.0281(13) Uani 1 1 d . . . . .
H17 H -0.261809 -0.011662 0.742867 0.034 Uiso 1 1 calc R U . . .
C18 C -0.1397(3) 0.0207(2) 0.7274(2) 0.0216(12) Uani 1 1 d . . . . .
H18 H -0.154025 0.028873 0.691724 0.026 Uiso 1 1 calc R U . . .
C19 C 0.0737(3) 0.0100(2) 0.69509(19) 0.0190(11) Uani 1 1 d . . . . .
C20 C 0.1603(3) 0.0257(3) 0.6890(2) 0.0276(13) Uani 1 1 d . . . . .
H20 H 0.183252 0.070922 0.69889 0.033 Uiso 1 1 calc R U . . .
C21 C 0.2145(4) -0.0245(3) 0.6683(2) 0.0366(15) Uani 1 1 d . . . . .
H21 H 0.274142 -0.013306 0.664375 0.044 Uiso 1 1 calc R U . . .
C22 C 0.1818(4) -0.0903(3) 0.6535(2) 0.0339(14) Uani 1 1 d . . . . .
H22 H 0.218501 -0.124664 0.639597 0.041 Uiso 1 1 calc R U . . .
C23 C 0.0948(4) -0.1051(3) 0.6592(2) 0.0343(15) Uani 1 1 d . . . . .
H23 H 0.071675 -0.150047 0.648726 0.041 Uiso 1 1 calc R U . . .
C24 C 0.0407(4) -0.0563(2) 0.6799(2) 0.0304(14) Uani 1 1 d . . . . .
H24 H -0.018953 -0.067722 0.683678 0.036 Uiso 1 1 calc R U . . .
C25 C -0.1810(3) 0.2764(2) 0.67084(18) 0.0157(11) Uani 1 1 d . . . . .
H25 H -0.139867 0.305201 0.694286 0.019 Uiso 1 1 calc R U . . .
C26 C -0.2538(3) 0.2516(2) 0.70282(18) 0.0153(10) Uani 1 1 d . . . . .
C27 C -0.2924(3) 0.1852(2) 0.6970(2) 0.0224(11) Uani 1 1 d . . . . .
H27 H -0.274369 0.153881 0.671344 0.027 Uiso 1 1 calc R U . . .
C28 C -0.3571(3) 0.1637(3) 0.7281(2) 0.0271(13) Uani 1 1 d . . . . .
H28 H -0.382894 0.118036 0.723598 0.033 Uiso 1 1 calc R U . . .
C29 C -0.3839(3) 0.2087(3) 0.7654(2) 0.0315(14) Uani 1 1 d . . . . .
H29 H -0.427574 0.193919 0.786911 0.038 Uiso 1 1 calc R U . . .
C30 C -0.3471(3) 0.2750(3) 0.7714(2) 0.0299(13) Uani 1 1 d . . . . .
H30 H -0.365866 0.306182 0.79694 0.036 Uiso 1 1 calc R U . . .
C31 C -0.2827(3) 0.2967(2) 0.7403(2) 0.0229(12) Uani 1 1 d . . . . .
H31 H -0.257998 0.342716 0.744637 0.028 Uiso 1 1 calc R U . . .
C32 C -0.2148(3) 0.3254(2) 0.62723(18) 0.0176(11) Uani 1 1 d . . . . .
C33 C -0.1589(3) 0.3761(2) 0.6089(2) 0.0230(12) Uani 1 1 d . . . . .
H33 H -0.099383 0.377922 0.622601 0.028 Uiso 1 1 calc R U . . .
C34 C -0.1888(4) 0.4240(3) 0.5710(2) 0.0310(14) Uani 1 1 d . . . . .
H34 H -0.15018 0.459102 0.559712 0.037 Uiso 1 1 calc R U . . .
C35 C -0.2745(4) 0.4208(3) 0.5497(2) 0.0330(14) Uani 1 1 d . . . . .
H35 H -0.295177 0.453535 0.523814 0.04 Uiso 1 1 calc R U . . .
C36 C -0.3296(4) 0.3697(3) 0.5663(2) 0.0327(14) Uani 1 1 d . . . . .
H36 H -0.38822 0.366462 0.551165 0.039 Uiso 1 1 calc R U . . .
C37 C -0.3006(3) 0.3229(3) 0.6049(2) 0.0252(12) Uani 1 1 d . . . . .
H37 H -0.33996 0.288468 0.616322 0.03 Uiso 1 1 calc R U . . .
C38 C 0.0442(3) 0.2985(2) 0.84868(17) 0.0131(10) Uani 1 1 d . . . . .
C39 C 0.0091(3) 0.3666(2) 0.85396(18) 0.0160(11) Uani 1 1 d . . . . .
C40 C 0.0447(3) 0.4081(2) 0.89496(19) 0.0214(12) Uani 1 1 d . . . . .
H40 H 0.020547 0.453595 0.900575 0.026 Uiso 1 1 calc R U . . .
C41 C 0.1134(3) 0.3843(2) 0.9270(2) 0.0254(13) Uani 1 1 d . . . . .
C42 C 0.1491(3) 0.3181(2) 0.91949(19) 0.0221(11) Uani 1 1 d . . . . .
H42 H 0.197855 0.302807 0.941667 0.026 Uiso 1 1 calc R U . . .
C43 C 0.1154(3) 0.2736(2) 0.88046(18) 0.0153(11) Uani 1 1 d . . . . .
C44 C 0.1241(5) 0.4945(3) 0.9723(3) 0.065(2) Uani 1 1 d . . . . .
H44A H 0.131131 0.52025 0.940238 0.097 Uiso 1 1 calc R U . . .
H44B H 0.160083 0.517066 1.00059 0.097 Uiso 1 1 calc R U . . .
H44C H 0.06234 0.495484 0.979622 0.097 Uiso 1 1 calc R U . . .
C45 C -0.0644(3) 0.3966(2) 0.81689(18) 0.0169(11) Uani 1 1 d . . . . .
H45 H -0.089335 0.355936 0.79587 0.02 Uiso 1 1 calc R U . . .
C46 C -0.1379(3) 0.4246(2) 0.84728(19) 0.0176(11) Uani 1 1 d . . . . .
C47 C -0.1996(3) 0.3777(3) 0.8631(2) 0.0264(13) Uani 1 1 d . . . . .
H47 H -0.195994 0.329054 0.854018 0.032 Uiso 1 1 calc R U . . .
C48 C -0.2668(3) 0.4000(3) 0.8922(2) 0.0302(13) Uani 1 1 d . . . . .
H48 H -0.308566 0.366662 0.902399 0.036 Uiso 1 1 calc R U . . .
C49 C -0.2734(4) 0.4701(3) 0.9062(2) 0.0318(14) Uani 1 1 d . . . . .
H49 H -0.319157 0.485516 0.926076 0.038 Uiso 1 1 calc R U . . .
C50 C -0.2117(3) 0.5176(3) 0.8908(2) 0.0252(13) Uani 1 1 d . . . . .
H50 H -0.215208 0.56607 0.900373 0.03 Uiso 1 1 calc R U . . .
C51 C -0.1448(3) 0.4957(2) 0.86138(19) 0.0231(12) Uani 1 1 d . . . . .
H51 H -0.103577 0.529268 0.850859 0.028 Uiso 1 1 calc R U . . .
C52 C -0.0315(3) 0.4508(2) 0.77895(19) 0.0177(11) Uani 1 1 d . . . . .
C53 C -0.0752(3) 0.4555(2) 0.7301(2) 0.0241(12) Uani 1 1 d . . . . .
H53 H -0.122192 0.423788 0.720965 0.029 Uiso 1 1 calc R U . . .
C54 C -0.0521(4) 0.5051(2) 0.6942(2) 0.0286(13) Uani 1 1 d . . . . .
H54 H -0.083742 0.507774 0.661343 0.034 Uiso 1 1 calc R U . . .
C55 C 0.0176(4) 0.5509(2) 0.7070(2) 0.0321(14) Uani 1 1 d . . . . .
H55 H 0.034278 0.584987 0.682847 0.039 Uiso 1 1 calc R U . . .
C56 C 0.0623(3) 0.5462(3) 0.7550(2) 0.0315(14) Uani 1 1 d . . . . .
H56 H 0.110225 0.577103 0.763869 0.038 Uiso 1 1 calc R U . . .
C57 C 0.0382(3) 0.4970(2) 0.7904(2) 0.0296(13) Uani 1 1 d . . . . .
H57 H 0.069991 0.494735 0.823219 0.035 Uiso 1 1 calc R U . . .
C58 C 0.1570(3) 0.2008(2) 0.87250(19) 0.0169(11) Uani 1 1 d . . . . .
H58 H 0.15057 0.191559 0.834625 0.02 Uiso 1 1 calc R U . . .
C59 C 0.2558(3) 0.2000(2) 0.8887(2) 0.0210(12) Uani 1 1 d . . . . .
C60 C 0.3163(3) 0.2109(2) 0.8524(2) 0.0309(14) Uani 1 1 d . . . . .
H60 H 0.297027 0.219809 0.817432 0.037 Uiso 1 1 calc R U . . .
C61 C 0.4062(4) 0.2086(3) 0.8684(3) 0.0468(19) Uani 1 1 d . . . . .
H61 H 0.447668 0.216736 0.843835 0.056 Uiso 1 1 calc R U . . .
C62 C 0.4356(4) 0.1950(3) 0.9182(3) 0.051(2) Uani 1 1 d . . . . .
H62 H 0.496787 0.193453 0.92811 0.062 Uiso 1 1 calc R U . . .
C63 C 0.3762(4) 0.1837(3) 0.9538(3) 0.0407(17) Uani 1 1 d . . . . .
H63 H 0.396293 0.174332 0.988557 0.049 Uiso 1 1 calc R U . . .
C64 C 0.2866(3) 0.1857(2) 0.9393(2) 0.0235(12) Uani 1 1 d . . . . .
H64 H 0.24597 0.177188 0.964246 0.028 Uiso 1 1 calc R U . . .
C65 C 0.1110(3) 0.1400(2) 0.89764(18) 0.0155(11) Uani 1 1 d . . . . .
C66 C 0.1438(3) 0.0715(2) 0.8913(2) 0.0224(12) Uani 1 1 d . . . . .
H66 H 0.191805 0.064243 0.87101 0.027 Uiso 1 1 calc R U . . .
C67 C 0.1063(3) 0.0141(2) 0.9145(2) 0.0259(13) Uani 1 1 d . . . . .
H67 H 0.129801 -0.032065 0.910982 0.031 Uiso 1 1 calc R U . . .
C68 C 0.0350(4) 0.0241(2) 0.9427(2) 0.0279(13) Uani 1 1 d . . . . .
H68 H 0.008265 -0.015461 0.957654 0.033 Uiso 1 1 calc R U . . .
C69 C 0.0025(3) 0.0909(2) 0.9493(2) 0.0249(12) Uani 1 1 d . . . . .
H69 H -0.046719 0.097515 0.968785 0.03 Uiso 1 1 calc R U . . .
C70 C 0.0415(3) 0.1491(2) 0.92763(19) 0.0217(12) Uani 1 1 d . . . . .
H70 H 0.020113 0.195472 0.933471 0.026 Uiso 1 1 calc R U . . .
C71 C 0.4471(3) 0.3272(3) 0.6943(2) 0.0378(15) Uani 1 1 d . . . . .
H71A H 0.494716 0.342858 0.674117 0.057 Uiso 1 1 calc R U . . .
H71B H 0.445442 0.275269 0.695061 0.057 Uiso 1 1 calc R U . . .
H71C H 0.457071 0.345358 0.729514 0.057 Uiso 1 1 calc R U . . .
C72 C 0.3612(3) 0.3549(3) 0.6702(2) 0.0240(12) Uani 1 1 d . . . . .
C73 C 0.3150(3) 0.4090(2) 0.6928(2) 0.0239(12) Uani 1 1 d . . . . .
H73 H 0.339307 0.431118 0.723464 0.029 Uiso 1 1 calc R U . . .
C74 C 0.2318(3) 0.4311(2) 0.66985(19) 0.0223(12) Uani 1 1 d . . . . .
H74 H 0.200668 0.466731 0.686516 0.027 Uiso 1 1 calc R U . . .
C75 C 0.1936(3) 0.4021(2) 0.6232(2) 0.0216(12) Uani 1 1 d . . . . .
C76 C 0.2431(3) 0.3486(3) 0.5997(2) 0.0278(13) Uani 1 1 d . . . . .
H76 H 0.221543 0.329416 0.567435 0.033 Uiso 1 1 calc R U . . .
C77 C 0.3224(3) 0.3240(3) 0.6236(2) 0.0288(12) Uani 1 1 d . . . . .
H77 H 0.35154 0.285839 0.608422 0.035 Uiso 1 1 calc R U . . .
C78 C 0.1068(3) 0.4295(2) 0.6000(2) 0.0236(12) Uani 1 1 d . . . . .
H78 H 0.067104 0.434519 0.628373 0.028 Uiso 1 1 calc R U . . .
C79 C 0.1194(4) 0.5036(3) 0.5772(3) 0.0486(18) Uani 1 1 d . . . . .
H79A H 0.14441 0.535477 0.60421 0.073 Uiso 1 1 calc R U . . .
H79B H 0.062569 0.52206 0.562975 0.073 Uiso 1 1 calc R U . . .
H79C H 0.159366 0.500417 0.549768 0.073 Uiso 1 1 calc R U . . .
C80 C 0.0613(3) 0.3814(3) 0.5592(2) 0.0340(14) Uani 1 1 d . . . . .
H80A H 0.098233 0.376426 0.530458 0.051 Uiso 1 1 calc R U . . .
H80B H 0.004696 0.40203 0.546752 0.051 Uiso 1 1 calc R U . . .
H80C H 0.051801 0.334613 0.574154 0.051 Uiso 1 1 calc R U . . .
N2 N -0.0024(2) 0.25115(17) 0.81119(15) 0.0135(9) Uani 1 1 d . . . . .
N1 N -0.0596(2) 0.20037(17) 0.74104(15) 0.0132(9) Uani 1 1 d . . . . .
S1 S 0.08670(9) 0.26162(7) 0.66904(5) 0.0265(3) Uani 1 1 d . . . . .
S2 S 0.15795(7) 0.32439(6) 0.75899(5) 0.0176(3) Uani 1 1 d . . . . .
Cl1 Cl 0.27987(9) 0.20553(6) 0.71038(7) 0.0414(4) Uani 1 1 d D . . . .
Ru1 Ru 0.22351(3) 0.31831(2) 0.68084(2) 0.01791(12) Uani 1 1 d . . . . .
O1 O -0.0965(2) 0.10224(17) 0.53989(13) 0.0273(9) Uani 1 1 d . . . . .
O2 O 0.1519(3) 0.42222(18) 0.96695(15) 0.0413(11) Uani 1 1 d . . . . .
O3 O 0.4899(4) 0.2712(3) 0.5605(3) 0.105(2) Uani 1 1 d D . . . .
C84 C 0.4819(5) 0.2082(4) 0.5447(3) 0.073(2) Uani 1 1 d D . . . .
C85 C 0.4147(5) 0.1914(4) 0.5026(3) 0.077(2) Uani 1 1 d D . . . .
H85A H 0.373084 0.230898 0.497988 0.115 Uiso 1 1 calc R U . . .
H85B H 0.383268 0.148298 0.511113 0.115 Uiso 1 1 calc R U . . .
H85C H 0.44304 0.183993 0.470707 0.115 Uiso 1 1 calc R U . . .
C86 C 0.5255(8) 0.1487(5) 0.5707(4) 0.139(5) Uani 1 1 d D . . . .
H86A H 0.552251 0.118898 0.545484 0.209 Uiso 1 1 calc R U . . .
H86B H 0.482597 0.120734 0.587964 0.209 Uiso 1 1 calc R U . . .
H86C H 0.571175 0.166007 0.596221 0.209 Uiso 1 1 calc R U . . .
O4 O 0.1973(7) 0.1632(5) 0.5654(4) 0.145(4) Uani 0.770(8) 1 d D U P A 1
C87 C 0.1423(8) 0.1307(6) 0.5327(5) 0.080(3) Uani 0.770(8) 1 d D U P A 1
C88 C 0.0813(7) 0.1745(6) 0.4968(5) 0.087(3) Uani 0.770(8) 1 d D U P A 1
H88A H 0.051289 0.143637 0.470733 0.13 Uiso 0.770(8) 1 calc R U P A 1
H88B H 0.115275 0.210381 0.479954 0.13 Uiso 0.770(8) 1 calc R U P A 1
H88C H 0.037748 0.197913 0.516547 0.13 Uiso 0.770(8) 1 calc R U P A 1
C89 C 0.1336(8) 0.0563(5) 0.5291(5) 0.083(3) Uani 0.770(8) 1 d D U P A 1
H89A H 0.189162 0.033847 0.541516 0.125 Uiso 0.770(8) 1 calc R U P A 1
H89B H 0.118367 0.042857 0.493185 0.125 Uiso 0.770(8) 1 calc R U P A 1
H89C H 0.087107 0.040551 0.550196 0.125 Uiso 0.770(8) 1 calc R U P A 1
O4B O 0.1713(19) 0.0659(11) 0.5351(13) 0.145(4) Uani 0.230(8) 1 d D . P A 2
C87B C 0.1165(14) 0.1127(8) 0.5196(8) 0.080(3) Uani 0.230(8) 1 d D . P A 2
C88B C 0.0574(12) 0.0992(15) 0.4730(7) 0.087(3) Uani 0.230(8) 1 d D . P A 2
H88D H 0.065287 0.136409 0.447548 0.13 Uiso 0.230(8) 1 calc R U P A 2
H88E H -0.003586 0.099239 0.481887 0.13 Uiso 0.230(8) 1 calc R U P A 2
H88F H 0.071315 0.053017 0.458502 0.13 Uiso 0.230(8) 1 calc R U P A 2
C89B C 0.116(2) 0.1836(10) 0.5404(12) 0.083(3) Uani 0.230(8) 1 d D . P A 2
H89D H 0.068012 0.210786 0.522656 0.125 Uiso 0.230(8) 1 calc R U P A 2
H89E H 0.108024 0.181435 0.577225 0.125 Uiso 0.230(8) 1 calc R U P A 2
H89F H 0.172129 0.206852 0.535385 0.125 Uiso 0.230(8) 1 calc R U P A 2
P1 P 0.72182(17) 0.15778(11) 0.91923(11) 0.0423(7) Uani 0.843(5) 1 d . U P B 1
F1 F 0.6359(4) 0.1102(3) 0.9212(3) 0.086(2) Uani 0.843(5) 1 d . U P B 1
F2 F 0.6644(4) 0.2207(3) 0.8937(2) 0.0705(18) Uani 0.843(5) 1 d . U P B 1
F3 F 0.8092(4) 0.2045(3) 0.9188(2) 0.0705(16) Uani 0.843(5) 1 d . U P B 1
F4 F 0.7779(3) 0.0955(3) 0.9455(4) 0.111(3) Uani 0.843(5) 1 d . U P B 1
F5 F 0.7376(5) 0.1284(3) 0.8639(3) 0.106(2) Uani 0.843(5) 1 d . U P B 1
F6 F 0.7059(4) 0.1901(3) 0.9743(2) 0.0756(16) Uani 0.843(5) 1 d . U P B 1
P1B P 0.7580(9) 0.1712(7) 0.9423(6) 0.0423(7) Uani 0.157(5) 1 d . . P B 2
F1B F 0.661(2) 0.129(2) 0.941(2) 0.086(2) Uani 0.157(5) 1 d . . P B 2
F2B F 0.710(3) 0.2235(19) 0.9050(15) 0.0705(18) Uani 0.157(5) 1 d . . P B 2
F3B F 0.850(2) 0.2206(16) 0.9378(14) 0.0705(16) Uani 0.157(5) 1 d . . P B 2
F5B F 0.785(3) 0.118(2) 0.9010(19) 0.106(2) Uani 0.157(5) 1 d . . P B 2
F4B F 0.802(2) 0.1214(17) 0.9831(19) 0.111(3) Uani 0.157(5) 1 d . . P B 2
F6B F 0.741(2) 0.221(2) 0.9902(12) 0.0756(16) Uani 0.157(5) 1 d . . P B 2
O5 O 0.3414(6) 0.1158(5) 0.6171(4) 0.088(3) Uani 0.6 1 d D . P . .
H51W H 0.298(5) 0.111(5) 0.595(4) 0.105 Uiso 0.6 1 d D U P . .
H52W H 0.321(7) 0.132(6) 0.644(2) 0.105 Uiso 0.6 1 d D U P . .

loop_
_atom_site_aniso_label
_atom_site_aniso_U_11
_atom_site_aniso_U_22
_atom_site_aniso_U_33
_atom_site_aniso_U_23
_atom_site_aniso_U_13
_atom_site_aniso_U_12
C1 0.016(2) 0.007(2) 0.017(3) -0.0019(19) 0.000(2) 0.0042(18)
C2 0.011(2) 0.004(2) 0.020(3) 0.0001(19) 0.002(2) 0.0044(18)
C3 0.014(2) 0.010(2) 0.020(3) 0.005(2) 0.005(2) 0.0006(19)
C4 0.015(3) 0.011(2) 0.023(3) 0.002(2) 0.000(2) 0.0026(19)
C5 0.013(2) 0.009(2) 0.017(3) -0.001(2) 0.000(2) -0.0064(19)
C6 0.008(2) 0.009(2) 0.024(3) 0.000(2) -0.003(2) -0.0034(18)
C7 0.020(3) 0.016(2) 0.017(3) 0.005(2) -0.005(2) -0.001(2)
C8 0.021(3) 0.017(2) 0.019(3) -0.001(2) -0.001(2) -0.004(2)
C9 0.016(3) 0.012(2) 0.028(3) -0.002(2) -0.001(2) 0.0002(19)
C10 0.013(2) 0.005(2) 0.024(3) -0.003(2) -0.004(2) -0.0009(18)
C11 0.053(4) 0.036(3) 0.024(3) 0.000(3) 0.000(3) 0.007(3)
C12 0.023(3) 0.009(2) 0.026(3) -0.005(2) -0.008(2) -0.003(2)
C13 0.027(3) 0.007(2) 0.023(3) -0.002(2) 0.000(2) 0.002(2)
C14 0.030(3) 0.018(3) 0.027(3) 0.002(2) -0.006(3) 0.001(2)
C15 0.049(4) 0.024(3) 0.023(3) 0.005(2) -0.001(3) -0.008(3)
C16 0.037(3) 0.021(3) 0.029(4) 0.005(2) 0.000(3) -0.010(2)
C17 0.030(3) 0.021(3) 0.032(4) -0.002(2) -0.003(3) -0.008(2)
C18 0.028(3) 0.014(2) 0.022(3) 0.000(2) -0.005(2) -0.002(2)
C19 0.021(3) 0.009(2) 0.026(3) 0.002(2) -0.002(2) 0.006(2)
C20 0.027(3) 0.018(3) 0.038(4) 0.005(2) -0.001(3) 0.001(2)
C21 0.022(3) 0.041(3) 0.047(4) 0.006(3) 0.007(3) 0.009(3)
C22 0.042(4) 0.027(3) 0.033(4) 0.002(3) 0.006(3) 0.023(3)
C23 0.043(4) 0.016(3) 0.044(4) -0.008(3) 0.001(3) 0.011(2)
C24 0.028(3) 0.022(3) 0.040(4) -0.008(3) -0.004(3) 0.003(2)
C25 0.017(3) 0.011(2) 0.019(3) -0.002(2) -0.003(2) -0.0001(19)
C26 0.015(2) 0.014(2) 0.016(3) -0.001(2) -0.004(2) 0.0042(19)
C27 0.020(3) 0.020(3) 0.028(3) -0.003(2) 0.004(2) 0.001(2)
C28 0.021(3) 0.022(3) 0.038(4) 0.000(2) 0.003(3) -0.005(2)
C29 0.023(3) 0.033(3) 0.039(4) -0.004(3) 0.010(3) -0.006(2)
C30 0.028(3) 0.030(3) 0.033(4) -0.011(3) 0.009(3) 0.005(2)
C31 0.024(3) 0.018(2) 0.027(3) -0.002(2) 0.002(2) 0.001(2)
C32 0.026(3) 0.010(2) 0.016(3) 0.001(2) -0.003(2) 0.008(2)
C33 0.028(3) 0.016(3) 0.024(3) -0.001(2) -0.001(2) 0.006(2)
C34 0.044(4) 0.020(3) 0.030(3) 0.008(2) 0.006(3) 0.008(2)
C35 0.046(4) 0.028(3) 0.024(3) 0.007(2) 0.001(3) 0.017(3)
C36 0.030(3) 0.041(3) 0.026(3) -0.002(3) -0.007(3) 0.017(3)
C37 0.025(3) 0.023(3) 0.027(3) 0.000(2) -0.002(2) 0.003(2)
C38 0.015(2) 0.008(2) 0.016(3) -0.0005(19) -0.004(2) -0.0012(18)
C39 0.012(2) 0.017(2) 0.019(3) 0.004(2) -0.001(2) 0.0037(19)
C40 0.029(3) 0.008(2) 0.027(3) -0.005(2) -0.003(2) 0.005(2)
C41 0.031(3) 0.019(3) 0.024(3) -0.004(2) -0.011(3) 0.000(2)
C42 0.021(3) 0.017(2) 0.028(3) 0.000(2) -0.003(2) 0.002(2)
C43 0.014(2) 0.011(2) 0.020(3) 0.002(2) 0.001(2) -0.0002(19)
C44 0.095(6) 0.032(4) 0.060(5) -0.018(3) -0.034(4) 0.010(4)
C45 0.022(3) 0.007(2) 0.021(3) 0.001(2) -0.005(2) 0.0037(19)
C46 0.018(3) 0.015(2) 0.019(3) 0.001(2) -0.006(2) 0.006(2)
C47 0.029(3) 0.022(3) 0.029(3) -0.002(2) 0.000(3) 0.006(2)
C48 0.028(3) 0.030(3) 0.034(4) 0.005(3) 0.011(3) -0.001(2)
C49 0.036(3) 0.036(3) 0.025(3) 0.011(3) 0.006(3) 0.018(3)
C50 0.036(3) 0.017(3) 0.022(3) -0.004(2) -0.002(3) 0.012(2)
C51 0.031(3) 0.017(3) 0.022(3) 0.000(2) 0.001(2) 0.006(2)
C52 0.019(3) 0.011(2) 0.023(3) -0.002(2) 0.003(2) 0.005(2)
C53 0.031(3) 0.010(2) 0.031(3) -0.004(2) 0.008(3) 0.003(2)
C54 0.037(3) 0.018(3) 0.031(3) 0.001(2) 0.002(3) 0.007(2)
C55 0.036(3) 0.015(3) 0.047(4) 0.008(3) 0.016(3) 0.002(2)
C56 0.022(3) 0.018(3) 0.055(4) 0.012(3) 0.006(3) 0.001(2)
C57 0.024(3) 0.024(3) 0.040(4) 0.001(3) -0.004(3) 0.001(2)
C58 0.020(3) 0.012(2) 0.018(3) 0.002(2) -0.001(2) 0.0063(19)
C59 0.020(3) 0.005(2) 0.038(4) 0.002(2) 0.006(2) 0.0021(19)
C60 0.031(3) 0.011(2) 0.052(4) 0.002(2) 0.011(3) 0.004(2)
C61 0.026(3) 0.012(3) 0.107(7) 0.001(3) 0.030(4) 0.002(2)
C62 0.016(3) 0.016(3) 0.120(7) -0.012(4) -0.008(4) 0.004(2)
C63 0.028(3) 0.020(3) 0.069(5) -0.011(3) -0.024(3) 0.005(3)
C64 0.019(3) 0.008(2) 0.042(4) -0.001(2) -0.004(2) 0.002(2)
C65 0.014(2) 0.013(2) 0.018(3) 0.000(2) -0.007(2) 0.0030(19)
C66 0.022(3) 0.017(3) 0.028(3) -0.007(2) 0.002(2) 0.002(2)
C67 0.029(3) 0.010(2) 0.037(4) -0.003(2) -0.008(3) 0.002(2)
C68 0.039(3) 0.016(3) 0.027(3) 0.005(2) -0.004(3) -0.005(2)
C69 0.027(3) 0.025(3) 0.022(3) 0.006(2) 0.000(2) 0.000(2)
C70 0.025(3) 0.017(2) 0.023(3) 0.004(2) -0.004(2) 0.005(2)
C71 0.028(3) 0.037(3) 0.048(4) 0.003(3) -0.002(3) -0.004(3)
C72 0.015(3) 0.026(3) 0.031(3) 0.005(2) 0.003(2) -0.007(2)
C73 0.029(3) 0.021(3) 0.022(3) 0.003(2) 0.000(2) -0.010(2)
C74 0.026(3) 0.013(2) 0.028(3) 0.006(2) 0.003(3) -0.002(2)
C75 0.020(3) 0.021(3) 0.024(3) 0.004(2) 0.006(2) -0.008(2)
C76 0.035(3) 0.033(3) 0.017(3) -0.002(2) 0.007(3) -0.007(2)
C77 0.023(3) 0.037(3) 0.028(3) 0.001(3) 0.012(2) -0.004(2)
C78 0.017(3) 0.028(3) 0.024(3) 0.002(2) -0.003(2) -0.005(2)
C79 0.048(4) 0.039(4) 0.057(5) 0.019(3) -0.008(4) -0.006(3)
C80 0.028(3) 0.042(3) 0.031(4) 0.001(3) 0.001(3) -0.002(3)
N2 0.014(2) 0.0103(18) 0.016(2) 0.0021(16) 0.0025(17) -0.0027(15)
N1 0.012(2) 0.0104(19) 0.017(2) -0.0008(16) -0.0021(17) 0.0017(15)
S1 0.0279(8) 0.0307(7) 0.0217(8) -0.0064(6) 0.0059(6) -0.0161(6)
S2 0.0173(6) 0.0149(6) 0.0205(7) -0.0028(5) 0.0014(5) -0.0038(5)
Cl1 0.0380(8) 0.0143(6) 0.0748(12) 0.0058(7) 0.0224(8) 0.0067(6)
Ru1 0.0195(2) 0.01309(19) 0.0216(2) -0.00196(18) 0.00425(17) -0.00415(17)
O1 0.028(2) 0.032(2) 0.021(2) -0.0027(17) -0.0060(17) 0.0014(16)
O2 0.048(3) 0.026(2) 0.045(3) -0.0194(19) -0.022(2) 0.0126(18)
O3 0.080(4) 0.090(4) 0.148(7) -0.010(4) 0.023(4) -0.005(3)
C84 0.071(6) 0.050(5) 0.100(7) -0.020(5) 0.012(5) -0.002(4)
C85 0.070(5) 0.106(6) 0.053(5) 0.001(5) -0.002(4) -0.028(5)
C86 0.192(12) 0.119(8) 0.099(9) -0.008(7) -0.036(8) 0.072(8)
O4 0.169(10) 0.117(7) 0.136(9) -0.043(6) -0.051(7) 0.011(6)
C87 0.079(8) 0.087(6) 0.077(8) 0.015(5) 0.023(5) -0.002(5)
C88 0.064(7) 0.099(7) 0.100(9) 0.037(7) 0.025(6) 0.011(6)
C89 0.085(8) 0.061(5) 0.108(10) 0.011(6) 0.032(7) 0.005(5)
O4B 0.169(10) 0.117(7) 0.136(9) -0.043(6) -0.051(7) 0.011(6)
C87B 0.079(8) 0.087(6) 0.077(8) 0.015(5) 0.023(5) -0.002(5)
C88B 0.064(7) 0.099(7) 0.100(9) 0.037(7) 0.025(6) 0.011(6)
C89B 0.085(8) 0.061(5) 0.108(10) 0.011(6) 0.032(7) 0.005(5)
P1 0.0359(15) 0.0318(11) 0.0612(18) 0.0068(11) 0.0154(13) 0.0003(10)
F1 0.039(3) 0.050(4) 0.169(7) 0.009(3) 0.014(3) -0.009(2)
F2 0.107(5) 0.046(2) 0.056(4) 0.011(2) -0.002(3) 0.023(3)
F3 0.068(4) 0.057(3) 0.094(5) -0.006(3) 0.052(3) -0.030(2)
F4 0.042(3) 0.057(4) 0.231(8) 0.055(4) -0.004(4) 0.010(2)
F5 0.111(5) 0.095(4) 0.116(5) -0.059(4) 0.040(4) 0.006(4)
F6 0.059(4) 0.130(5) 0.041(3) 0.017(3) 0.022(3) 0.000(3)
P1B 0.0359(15) 0.0318(11) 0.0612(18) 0.0068(11) 0.0154(13) 0.0003(10)
F1B 0.039(3) 0.050(4) 0.169(7) 0.009(3) 0.014(3) -0.009(2)
F2B 0.107(5) 0.046(2) 0.056(4) 0.011(2) -0.002(3) 0.023(3)
F3B 0.068(4) 0.057(3) 0.094(5) -0.006(3) 0.052(3) -0.030(2)
F5B 0.111(5) 0.095(4) 0.116(5) -0.059(4) 0.040(4) 0.006(4)
F4B 0.042(3) 0.057(4) 0.231(8) 0.055(4) -0.004(4) 0.010(2)
F6B 0.059(4) 0.130(5) 0.041(3) 0.017(3) 0.022(3) 0.000(3)
O5 0.102(8) 0.080(6) 0.088(8) 0.003(6) 0.051(6) 0.001(6)

loop_
_atom_type_symbol
_atom_type_description
_atom_type_scat_dispersion_real
_atom_type_scat_dispersion_imag
_atom_type_scat_source
C C 0.0033 0.0016 'International Tables Vol C Tables 4.2.6.8 and 6.1.1.4'
H H 0 0 'International Tables Vol C Tables 4.2.6.8 and 6.1.1.4'
N N 0.0061 0.0033 'International Tables Vol C Tables 4.2.6.8 and 6.1.1.4'
F F 0.0171 0.0103 'International Tables Vol C Tables 4.2.6.8 and 6.1.1.4'
P P 0.1023 0.0942 'International Tables Vol C Tables 4.2.6.8 and 6.1.1.4'
S S 0.1246 0.1234 'International Tables Vol C Tables 4.2.6.8 and 6.1.1.4'
Cl Cl 0.1484 0.1585 'International Tables Vol C Tables 4.2.6.8 and 6.1.1.4'
Ru Ru -1.2594 0.8363 'International Tables Vol C Tables 4.2.6.8 and 6.1.1.4'
O O 0.0106 0.006 'International Tables Vol C Tables 4.2.6.8 and 6.1.1.4'

loop_
_geom_angle_atom_site_label_1
_geom_angle_atom_site_label_2
_geom_angle_atom_site_label_3
_geom_angle
C2 C1 S1 125.5(3)
C2 C1 S2 123.9(4)
S1 C1 S2 110.5(3)
N2 C2 N1 107.0(4)
N2 C2 C1 126.7(4)
N1 C2 C1 126.3(4)
C4 C3 N1 107.5(4)
C4 C3 H3 126.2
N1 C3 H3 126.2
C3 C4 N2 107.9(4)
C3 C4 H4 126.1
N2 C4 H4 126.1
C6 C5 C10 122.3(4)
C6 C5 N1 119.6(4)
C10 C5 N1 118.2(4)
C7 C6 C5 118.6(4)
C7 C6 C25 121.5(4)
C5 C6 C25 119.7(4)
C6 C7 C8 119.8(4)
C6 C7 H7 120.1
C8 C7 H7 120.1
O1 C8 C9 114.9(4)
O1 C8 C7 124.7(4)
C9 C8 C7 120.2(5)
C10 C9 C8 121.6(4)
C10 C9 H9 119.2
C8 C9 H9 119.2
C9 C10 C5 117.5(4)
C9 C10 C12 121.6(4)
C5 C10 C12 120.5(4)
O1 C11 H11A 109.5
O1 C11 H11B 109.5
H11A C11 H11B 109.5
O1 C11 H11C 109.5
H11A C11 H11C 109.5
H11B C11 H11C 109.5
C10 C12 C19 112.5(4)
C10 C12 C13 108.9(4)
C19 C12 C13 112.9(4)
C10 C12 H12 107.4
C19 C12 H12 107.4
C13 C12 H12 107.4
C14 C13 C18 118.2(5)
C14 C13 C12 120.3(4)
C18 C13 C12 121.4(4)
C15 C14 C13 121.0(5)
C15 C14 H14 119.5
C13 C14 H14 119.5
C16 C15 C14 120.4(5)
C16 C15 H15 119.8
C14 C15 H15 119.8
C15 C16 C17 119.7(5)
C15 C16 H16 120.2
C17 C16 H16 120.2
C16 C17 C18 120.1(5)
C16 C17 H17 120
C18 C17 H17 120
C17 C18 C13 120.6(5)
C17 C18 H18 119.7
C13 C18 H18 119.7
C20 C19 C24 119.2(5)
C20 C19 C12 120.0(4)
C24 C19 C12 120.8(4)
C19 C20 C21 120.4(5)
C19 C20 H20 119.8
C21 C20 H20 119.8
C22 C21 C20 120.3(5)
C22 C21 H21 119.8
C20 C21 H21 119.8
C23 C22 C21 118.8(5)
C23 C22 H22 120.6
C21 C22 H22 120.6
C24 C23 C22 121.5(5)
C24 C23 H23 119.2
C22 C23 H23 119.2
C23 C24 C19 119.7(5)
C23 C24 H24 120.1
C19 C24 H24 120.1
C26 C25 C32 112.2(4)
C26 C25 C6 111.4(3)
C32 C25 C6 113.3(4)
C26 C25 H25 106.5
C32 C25 H25 106.5
C6 C25 H25 106.5
C27 C26 C31 118.0(5)
C27 C26 C25 122.8(4)
C31 C26 C25 119.1(4)
C26 C27 C28 121.1(5)
C26 C27 H27 119.5
C28 C27 H27 119.5
C29 C28 C27 119.9(5)
C29 C28 H28 120
C27 C28 H28 120
C30 C29 C28 119.9(5)
C30 C29 H29 120
C28 C29 H29 120
C29 C30 C31 120.2(5)
C29 C30 H30 119.9
C31 C30 H30 119.9
C30 C31 C26 120.8(4)
C30 C31 H31 119.6
C26 C31 H31 119.6
C37 C32 C33 117.7(4)
C37 C32 C25 122.8(4)
C33 C32 C25 119.6(4)
C34 C33 C32 121.1(5)
C34 C33 H33 119.5
C32 C33 H33 119.5
C35 C34 C33 120.1(5)
C35 C34 H34 119.9
C33 C34 H34 119.9
C36 C35 C34 119.4(5)
C36 C35 H35 120.3
C34 C35 H35 120.3
C35 C36 C37 120.6(5)
C35 C36 H36 119.7
C37 C36 H36 119.7
C36 C37 C32 121.1(5)
C36 C37 H37 119.5
C32 C37 H37 119.5
C43 C38 C39 122.4(4)
C43 C38 N2 120.2(4)
C39 C38 N2 117.1(4)
C40 C39 C38 117.4(4)
C40 C39 C45 119.6(4)
C38 C39 C45 123.0(4)
C41 C40 C39 120.9(4)
C41 C40 H40 119.5
C39 C40 H40 119.5
O2 C41 C40 123.9(4)
O2 C41 C42 115.8(4)
C40 C41 C42 120.3(4)
C41 C42 C43 121.7(4)
C41 C42 H42 119.1
C43 C42 H42 119.1
C42 C43 C38 117.1(4)
C42 C43 C58 120.7(4)
C38 C43 C58 122.2(4)
O2 C44 H44A 109.5
O2 C44 H44B 109.5
H44A C44 H44B 109.5
O2 C44 H44C 109.5
H44A C44 H44C 109.5
H44B C44 H44C 109.5
C46 C45 C39 109.5(4)
C46 C45 C52 113.6(4)
C39 C45 C52 113.0(4)
C46 C45 H45 106.7
C39 C45 H45 106.7
C52 C45 H45 106.7
C47 C46 C51 117.9(5)
C47 C46 C45 119.1(4)
C51 C46 C45 123.0(4)
C46 C47 C48 121.5(5)
C46 C47 H47 119.3
C48 C47 H47 119.3
C49 C48 C47 120.6(5)
C49 C48 H48 119.7
C47 C48 H48 119.7
C48 C49 C50 118.5(5)
C48 C49 H49 120.7
C50 C49 H49 120.7
C49 C50 C51 121.2(5)
C49 C50 H50 119.4
C51 C50 H50 119.4
C50 C51 C46 120.4(5)
C50 C51 H51 119.8
C46 C51 H51 119.8
C53 C52 C57 117.2(5)
C53 C52 C45 118.3(4)
C57 C52 C45 124.5(5)
C54 C53 C52 122.0(5)
C54 C53 H53 119
C52 C53 H53 119
C53 C54 C55 119.3(5)
C53 C54 H54 120.3
C55 C54 H54 120.3
C56 C55 C54 119.3(5)
C56 C55 H55 120.4
C54 C55 H55 120.4
C57 C56 C55 120.7(5)
C57 C56 H56 119.6
C55 C56 H56 119.6
C56 C57 C52 121.4(5)
C56 C57 H57 119.3
C52 C57 H57 119.3
C65 C58 C43 113.8(4)
C65 C58 C59 110.7(4)
C43 C58 C59 112.4(4)
C65 C58 H58 106.4
C43 C58 H58 106.4
C59 C58 H58 106.4
C64 C59 C60 118.8(5)
C64 C59 C58 120.7(4)
C60 C59 C58 120.4(5)
C59 C60 C61 119.0(6)
C59 C60 H60 120.5
C61 C60 H60 120.5
C62 C61 C60 121.7(6)
C62 C61 H61 119.2
C60 C61 H61 119.2
C61 C62 C63 119.4(5)
C61 C62 H62 120.3
C63 C62 H62 120.3
C62 C63 C64 120.4(6)
C62 C63 H63 119.8
C64 C63 H63 119.8
C59 C64 C63 120.7(5)
C59 C64 H64 119.7
C63 C64 H64 119.7
C70 C65 C66 118.8(4)
C70 C65 C58 123.7(4)
C66 C65 C58 117.5(4)
C67 C66 C65 120.2(5)
C67 C66 H66 119.9
C65 C66 H66 119.9
C68 C67 C66 120.1(4)
C68 C67 H67 120
C66 C67 H67 120
C69 C68 C67 120.3(5)
C69 C68 H68 119.9
C67 C68 H68 119.9
C68 C69 C70 120.1(5)
C68 C69 H69 119.9
C70 C69 H69 119.9
C65 C70 C69 120.5(4)
C65 C70 H70 119.7
C69 C70 H70 119.7
C72 C71 H71A 109.5
C72 C71 H71B 109.5
H71A C71 H71B 109.5
C72 C71 H71C 109.5
H71A C71 H71C 109.5
H71B C71 H71C 109.5
C73 C72 C77 117.8(5)
C73 C72 C71 122.1(5)
C77 C72 C71 120.0(5)
C73 C72 Ru1 70.3(3)
C77 C72 Ru1 69.9(3)
C71 C72 Ru1 129.4(4)
C72 C73 C74 120.1(5)
C72 C73 Ru1 73.2(3)
C74 C73 Ru1 68.6(3)
C72 C73 H73 119.9
C74 C73 H73 119.9
Ru1 C73 H73 130.9
C75 C74 C73 122.6(5)
C75 C74 Ru1 73.0(3)
C73 C74 Ru1 73.5(3)
C75 C74 H74 118.7
C73 C74 H74 118.7
Ru1 C74 H74 127
C74 C75 C76 116.5(5)
C74 C75 C78 120.1(4)
C76 C75 C78 123.4(5)
C74 C75 Ru1 69.1(3)
C76 C75 Ru1 72.4(3)
C78 C75 Ru1 130.4(3)
C77 C76 C75 121.0(5)
C77 C76 Ru1 71.0(3)
C75 C76 Ru1 70.0(3)
C77 C76 H76 119.5
C75 C76 H76 119.5
Ru1 C76 H76 132.7
C76 C77 C72 121.8(5)
C76 C77 Ru1 72.5(3)
C72 C77 Ru1 72.8(3)
C76 C77 H77 119.1
C72 C77 H77 119.1
Ru1 C77 H77 127.8
C75 C78 C80 114.4(4)
C75 C78 C79 109.5(4)
C80 C78 C79 109.7(4)
C75 C78 H78 107.7
C80 C78 H78 107.7
C79 C78 H78 107.7
C78 C79 H79A 109.5
C78 C79 H79B 109.5
H79A C79 H79B 109.5
C78 C79 H79C 109.5
H79A C79 H79C 109.5
H79B C79 H79C 109.5
C78 C80 H80A 109.5
C78 C80 H80B 109.5
H80A C80 H80B 109.5
C78 C80 H80C 109.5
H80A C80 H80C 109.5
H80B C80 H80C 109.5
C2 N2 C4 109.3(4)
C2 N2 C38 129.5(4)
C4 N2 C38 120.6(4)
C2 N1 C3 108.3(4)
C2 N1 C5 126.4(4)
C3 N1 C5 125.3(4)
C1 S1 Ru1 88.39(16)
C1 S2 Ru1 88.29(17)
C74 Ru1 C75 37.89(18)
C74 Ru1 C77 79.09(19)
C75 Ru1 C77 67.64(19)
C74 Ru1 C73 37.94(17)
C75 Ru1 C73 68.53(18)
C77 Ru1 C73 66.33(19)
C74 Ru1 C76 66.88(19)
C75 Ru1 C76 37.59(18)
C77 Ru1 C76 36.54(18)
C73 Ru1 C76 78.62(19)
C74 Ru1 C72 67.36(18)
C75 Ru1 C72 80.75(18)
C77 Ru1 C72 37.33(18)
C73 Ru1 C72 36.49(18)
C76 Ru1 C72 66.74(19)
C74 Ru1 S1 119.68(13)
C75 Ru1 S1 96.07(13)
C77 Ru1 S1 125.81(14)
C73 Ru1 S1 156.32(13)
C76 Ru1 S1 100.41(14)
C72 Ru1 S1 162.67(14)
C74 Ru1 S2 95.83(14)
C75 Ru1 S2 118.54(14)
C77 Ru1 S2 161.43(14)
C73 Ru1 S2 98.67(14)
C76 Ru1 S2 155.45(14)
C72 Ru1 S2 124.25(14)
S1 Ru1 S2 72.27(4)
C74 Ru1 Cl1 153.67(14)
C75 Ru1 Cl1 154.74(14)
C77 Ru1 Cl1 90.72(14)
C73 Ru1 Cl1 115.76(13)
C76 Ru1 Cl1 117.24(14)
C72 Ru1 Cl1 89.82(13)
S1 Ru1 Cl1 85.99(5)
S2 Ru1 Cl1 86.13(5)
C8 O1 C11 118.0(4)
C41 O2 C44 117.6(4)
O3 C84 C86 123.5(8)
O3 C84 C85 119.2(7)
C86 C84 C85 116.6(7)
C84 C85 H85A 109.5
C84 C85 H85B 109.5
H85A C85 H85B 109.5
C84 C85 H85C 109.5
H85A C85 H85C 109.5
H85B C85 H85C 109.5
C84 C86 H86A 109.5
C84 C86 H86B 109.5
H86A C86 H86B 109.5
C84 C86 H86C 109.5
H86A C86 H86C 109.5
H86B C86 H86C 109.5
O4 C87 C89 124.4(11)
O4 C87 C88 118.6(10)
C89 C87 C88 117.0(11)
C87 C88 H88A 109.5
C87 C88 H88B 109.5
H88A C88 H88B 109.5
C87 C88 H88C 109.5
H88A C88 H88C 109.5
H88B C88 H88C 109.5
C87 C89 H89A 109.5
C87 C89 H89B 109.5
H89A C89 H89B 109.5
C87 C89 H89C 109.5
H89A C89 H89C 109.5
H89B C89 H89C 109.5
O4B C87B C89B 123.5(8)
O4B C87B C88B 119.2(8)
C89B C87B C88B 116.6(7)
C87B C88B H88D 109.5
C87B C88B H88E 109.5
H88D C88B H88E 109.5
C87B C88B H88F 109.5
H88D C88B H88F 109.5
H88E C88B H88F 109.5
C87B C89B H89D 109.5
C87B C89B H89E 109.5
H89D C89B H89E 109.5
C87B C89B H89F 109.5
H89D C89B H89F 109.5
H89E C89B H89F 109.5
F4 P1 F5 90.9(4)
F4 P1 F2 179.0(5)
F5 P1 F2 90.1(4)
F4 P1 F1 89.2(3)
F5 P1 F1 91.2(4)
F2 P1 F1 90.4(3)
F4 P1 F6 90.7(4)
F5 P1 F6 178.1(3)
F2 P1 F6 88.4(3)
F1 P1 F6 89.9(4)
F4 P1 F3 89.4(3)
F5 P1 F3 89.8(3)
F2 P1 F3 91.0(3)
F1 P1 F3 178.3(4)
F6 P1 F3 89.2(3)
F4B P1B F2B 175(3)
F4B P1B F5B 88(2)
F2B P1B F5B 97(3)
F4B P1B F6B 85(2)
F2B P1B F6B 91(2)
F5B P1B F6B 172(2)
F4B P1B F1B 93(2)
F2B P1B F1B 85(2)
F5B P1B F1B 88(2)
F6B P1B F1B 95(2)
F4B P1B F3B 94.1(18)
F2B P1B F3B 88(2)
F5B P1B F3B 92.2(19)
F6B P1B F3B 85.4(17)
F1B P1B F3B 173(2)
H51W O5 H52W 107(6)

loop_
_geom_bond_atom_site_label_1
_geom_bond_atom_site_label_2
_geom_bond_distance
C1 C2 1.454(6)
C1 S1 1.684(5)
C1 S2 1.685(4)
C2 N2 1.348(6)
C2 N1 1.366(5)
C3 C4 1.340(6)
C3 N1 1.393(6)
C3 H3 0.95
C4 N2 1.378(6)
C4 H4 0.95
C5 C6 1.396(6)
C5 C10 1.407(6)
C5 N1 1.448(6)
C6 C7 1.388(6)
C6 C25 1.534(6)
C7 C8 1.394(6)
C7 H7 0.95
C8 O1 1.358(6)
C8 C9 1.393(6)
C9 C10 1.368(7)
C9 H9 0.95
C10 C12 1.524(6)
C11 O1 1.412(6)
C11 H11A 0.98
C11 H11B 0.98
C11 H11C 0.98
C12 C19 1.524(6)
C12 C13 1.526(7)
C12 H12 1
C13 C14 1.387(7)
C13 C18 1.391(6)
C14 C15 1.385(7)
C14 H14 0.95
C15 C16 1.371(7)
C15 H15 0.95
C16 C17 1.383(7)
C16 H16 0.95
C17 C18 1.389(7)
C17 H17 0.95
C18 H18 0.95
C19 C20 1.379(7)
C19 C24 1.394(6)
C20 C21 1.395(7)
C20 H20 0.95
C21 C22 1.381(7)
C21 H21 0.95
C22 C23 1.379(8)
C22 H22 0.95
C23 C24 1.377(7)
C23 H23 0.95
C24 H24 0.95
C25 C26 1.520(6)
C25 C32 1.523(6)
C25 H25 1
C26 C27 1.388(6)
C26 C31 1.396(6)
C27 C28 1.391(7)
C27 H27 0.95
C28 C29 1.380(7)
C28 H28 0.95
C29 C30 1.376(7)
C29 H29 0.95
C30 C31 1.388(7)
C30 H30 0.95
C31 H31 0.95
C32 C37 1.391(6)
C32 C33 1.393(7)
C33 C34 1.388(7)
C33 H33 0.95
C34 C35 1.382(7)
C34 H34 0.95
C35 C36 1.374(8)
C35 H35 0.95
C36 C37 1.383(7)
C36 H36 0.95
C37 H37 0.95
C38 C43 1.394(6)
C38 C39 1.403(6)
C38 N2 1.465(5)
C39 C40 1.399(6)
C39 C45 1.529(6)
C40 C41 1.364(6)
C40 H40 0.95
C41 O2 1.357(6)
C41 C42 1.382(6)
C42 C43 1.386(6)
C42 H42 0.95
C43 C58 1.534(6)
C44 O2 1.438(6)
C44 H44A 0.98
C44 H44B 0.98
C44 H44C 0.98
C45 C46 1.522(7)
C45 C52 1.536(6)
C45 H45 1
C46 C47 1.381(7)
C46 C51 1.398(6)
C47 C48 1.393(7)
C47 H47 0.95
C48 C49 1.378(7)
C48 H48 0.95
C49 C50 1.385(7)
C49 H49 0.95
C50 C51 1.392(7)
C50 H50 0.95
C51 H51 0.95
C52 C53 1.391(7)
C52 C57 1.391(7)
C53 C54 1.390(7)
C53 H53 0.95
C54 C55 1.390(7)
C54 H54 0.95
C55 C56 1.379(8)
C55 H55 0.95
C56 C57 1.379(7)
C56 H56 0.95
C57 H57 0.95
C58 C65 1.523(6)
C58 C59 1.534(6)
C58 H58 1
C59 C64 1.390(7)
C59 C60 1.393(7)
C60 C61 1.403(8)
C60 H60 0.95
C61 C62 1.363(9)
C61 H61 0.95
C62 C63 1.369(9)
C62 H62 0.95
C63 C64 1.391(7)
C63 H63 0.95
C64 H64 0.95
C65 C70 1.382(7)
C65 C66 1.402(6)
C66 C67 1.387(7)
C66 H66 0.95
C67 C68 1.379(7)
C67 H67 0.95
C68 C69 1.371(7)
C68 H68 0.95
C69 C70 1.392(7)
C69 H69 0.95
C70 H70 0.95
C71 C72 1.501(7)
C71 H71A 0.98
C71 H71B 0.98
C71 H71C 0.98
C72 C73 1.400(7)
C72 C77 1.431(7)
C72 Ru1 2.254(5)
C73 C74 1.421(7)
C73 Ru1 2.216(5)
C73 H73 0.95
C74 C75 1.415(7)
C74 Ru1 2.152(4)
C74 H74 0.95
C75 C76 1.430(7)
C75 C78 1.503(7)
C75 Ru1 2.203(5)
C76 C77 1.395(7)
C76 Ru1 2.235(5)
C76 H76 0.95
C77 Ru1 2.216(5)
C77 H77 0.95
C78 C80 1.522(7)
C78 C79 1.538(7)
C78 H78 1
C79 H79A 0.98
C79 H79B 0.98
C79 H79C 0.98
C80 H80A 0.98
C80 H80B 0.98
C80 H80C 0.98
S1 Ru1 2.3464(13)
S2 Ru1 2.3485(13)
Cl1 Ru1 2.3983(13)
O3 C84 1.260(8)
C84 C86 1.445(10)
C84 C85 1.475(9)
C85 H85A 0.98
C85 H85B 0.98
C85 H85C 0.98
C86 H86A 0.98
C86 H86B 0.98
C86 H86C 0.98
O4 C87 1.302(12)
C87 C89 1.412(12)
C87 C88 1.510(12)
C88 H88A 0.98
C88 H88B 0.98
C88 H88C 0.98
C89 H89A 0.98
C89 H89B 0.98
C89 H89C 0.98
O4B C87B 1.260(8)
C87B C89B 1.445(10)
C87B C88B 1.475(9)
C88B H88D 0.98
C88B H88E 0.98
C88B H88F 0.98
C89B H89D 0.98
C89B H89E 0.98
C89B H89F 0.98
P1 F4 1.577(6)
P1 F5 1.583(6)
P1 F2 1.589(5)
P1 F1 1.595(5)
P1 F6 1.598(6)
P1 F3 1.602(5)
P1B F4B 1.53(4)
P1B F2B 1.53(3)
P1B F5B 1.55(3)
P1B F6B 1.61(4)
P1B F1B 1.68(3)
P1B F3B 1.70(3)
O5 H51W 0.85(2)
O5 H52W 0.84(2)

loop_
_geom_torsion_atom_site_label_1
_geom_torsion_atom_site_label_2
_geom_torsion_atom_site_label_3
_geom_torsion_atom_site_label_4
_geom_torsion
S1 C1 C2 N2 178.4(3)
S2 C1 C2 N2 1.9(6)
S1 C1 C2 N1 -1.2(6)
S2 C1 C2 N1 -177.7(3)
N1 C3 C4 N2 -0.3(5)
C10 C5 C6 C7 -1.8(6)
N1 C5 C6 C7 176.9(4)
C10 C5 C6 C25 172.9(4)
N1 C5 C6 C25 -8.3(6)
C5 C6 C7 C8 -1.2(7)
C25 C6 C7 C8 -175.9(4)
C6 C7 C8 O1 178.4(4)
C6 C7 C8 C9 2.9(7)
O1 C8 C9 C10 -177.4(4)
C7 C8 C9 C10 -1.5(7)
C8 C9 C10 C5 -1.5(7)
C8 C9 C10 C12 171.2(4)
C6 C5 C10 C9 3.2(6)
N1 C5 C10 C9 -175.6(4)
C6 C5 C10 C12 -169.6(4)
N1 C5 C10 C12 11.6(6)
C9 C10 C12 C19 20.0(6)
C5 C10 C12 C19 -167.5(4)
C9 C10 C12 C13 -106.1(5)
C5 C10 C12 C13 66.4(5)
C10 C12 C13 C14 -148.0(4)
C19 C12 C13 C14 86.2(5)
C10 C12 C13 C18 29.0(6)
C19 C12 C13 C18 -96.7(5)
C18 C13 C14 C15 -1.3(7)
C12 C13 C14 C15 175.9(4)
C13 C14 C15 C16 -0.4(8)
C14 C15 C16 C17 1.6(8)
C15 C16 C17 C18 -1.0(7)
C16 C17 C18 C13 -0.7(7)
C14 C13 C18 C17 1.9(7)
C12 C13 C18 C17 -175.3(4)
C10 C12 C19 C20 88.9(5)
C13 C12 C19 C20 -147.3(5)
C10 C12 C19 C24 -89.4(6)
C13 C12 C19 C24 34.4(6)
C24 C19 C20 C21 -0.7(8)
C12 C19 C20 C21 -179.0(5)
C19 C20 C21 C22 0.3(8)
C20 C21 C22 C23 0.4(8)
C21 C22 C23 C24 -0.8(9)
C22 C23 C24 C19 0.4(9)
C20 C19 C24 C23 0.3(8)
C12 C19 C24 C23 178.6(5)
C7 C6 C25 C26 105.7(5)
C5 C6 C25 C26 -68.9(5)
C7 C6 C25 C32 -22.0(6)
C5 C6 C25 C32 163.4(4)
C32 C25 C26 C27 100.9(5)
C6 C25 C26 C27 -27.4(6)
C32 C25 C26 C31 -80.1(5)
C6 C25 C26 C31 151.6(4)
C31 C26 C27 C28 -0.9(7)
C25 C26 C27 C28 178.1(4)
C26 C27 C28 C29 0.0(8)
C27 C28 C29 C30 0.7(8)
C28 C29 C30 C31 -0.5(8)
C29 C30 C31 C26 -0.4(8)
C27 C26 C31 C30 1.1(7)
C25 C26 C31 C30 -177.9(4)
C26 C25 C32 C37 -26.9(6)
C6 C25 C32 C37 100.4(5)
C26 C25 C32 C33 152.1(4)
C6 C25 C32 C33 -80.7(5)
C37 C32 C33 C34 2.3(7)
C25 C32 C33 C34 -176.7(4)
C32 C33 C34 C35 -1.8(8)
C33 C34 C35 C36 -0.1(8)
C34 C35 C36 C37 1.6(8)
C35 C36 C37 C32 -1.1(8)
C33 C32 C37 C36 -0.8(7)
C25 C32 C37 C36 178.2(4)
C43 C38 C39 C40 -4.1(7)
N2 C38 C39 C40 170.2(4)
C43 C38 C39 C45 175.2(4)
N2 C38 C39 C45 -10.4(7)
C38 C39 C40 C41 2.9(7)
C45 C39 C40 C41 -176.4(5)
C39 C40 C41 O2 178.9(5)
C39 C40 C41 C42 -0.3(8)
O2 C41 C42 C43 179.2(5)
C40 C41 C42 C43 -1.5(8)
C41 C42 C43 C38 0.4(7)
C41 C42 C43 C58 179.1(5)
C39 C38 C43 C42 2.5(7)
N2 C38 C43 C42 -171.7(4)
C39 C38 C43 C58 -176.3(4)
N2 C38 C43 C58 9.6(7)
C40 C39 C45 C46 -52.3(6)
C38 C39 C45 C46 128.4(5)
C40 C39 C45 C52 75.5(6)
C38 C39 C45 C52 -103.8(5)
C39 C45 C46 C47 -82.6(5)
C52 C45 C46 C47 149.9(4)
C39 C45 C46 C51 95.4(5)
C52 C45 C46 C51 -32.0(6)
C51 C46 C47 C48 0.1(7)
C45 C46 C47 C48 178.3(5)
C46 C47 C48 C49 -0.4(8)
C47 C48 C49 C50 0.1(8)
C48 C49 C50 C51 0.4(8)
C49 C50 C51 C46 -0.7(8)
C47 C46 C51 C50 0.4(7)
C45 C46 C51 C50 -177.7(4)
C46 C45 C52 C53 -86.2(5)
C39 C45 C52 C53 148.2(4)
C46 C45 C52 C57 92.3(5)
C39 C45 C52 C57 -33.3(6)
C57 C52 C53 C54 -1.5(7)
C45 C52 C53 C54 177.1(4)
C52 C53 C54 C55 1.2(7)
C53 C54 C55 C56 -0.2(8)
C54 C55 C56 C57 -0.3(8)
C55 C56 C57 C52 0.0(8)
C53 C52 C57 C56 0.9(7)
C45 C52 C57 C56 -177.6(5)
C42 C43 C58 C65 96.6(5)
C38 C43 C58 C65 -84.7(6)
C42 C43 C58 C59 -30.3(6)
C38 C43 C58 C59 148.4(4)
C65 C58 C59 C64 -41.3(6)
C43 C58 C59 C64 87.2(5)
C65 C58 C59 C60 136.2(4)
C43 C58 C59 C60 -95.2(5)
C64 C59 C60 C61 -1.3(7)
C58 C59 C60 C61 -178.9(4)
C59 C60 C61 C62 0.9(8)
C60 C61 C62 C63 -0.3(8)
C61 C62 C63 C64 0.2(8)
C60 C59 C64 C63 1.2(7)
C58 C59 C64 C63 178.8(4)
C62 C63 C64 C59 -0.7(7)
C43 C58 C65 C70 -3.8(6)
C59 C58 C65 C70 124.0(5)
C43 C58 C65 C66 178.7(4)
C59 C58 C65 C66 -53.5(6)
C70 C65 C66 C67 0.4(7)
C58 C65 C66 C67 178.1(4)
C65 C66 C67 C68 1.9(7)
C66 C67 C68 C69 -2.1(8)
C67 C68 C69 C70 -0.1(8)
C66 C65 C70 C69 -2.6(7)
C58 C65 C70 C69 179.9(4)
C68 C69 C70 C65 2.5(8)
C77 C72 C73 C74 0.9(7)
C71 C72 C73 C74 -176.9(4)
Ru1 C72 C73 C74 -52.0(4)
C77 C72 C73 Ru1 53.0(4)
C71 C72 C73 Ru1 -124.8(5)
C72 C73 C74 C75 -2.3(7)
Ru1 C73 C74 C75 -56.5(4)
C72 C73 C74 Ru1 54.2(4)
C73 C74 C75 C76 0.1(7)
Ru1 C74 C75 C76 -56.6(4)
C73 C74 C75 C78 -177.9(4)
Ru1 C74 C75 C78 125.4(4)
C73 C74 C75 Ru1 56.7(4)
C74 C75 C76 C77 3.5(7)
C78 C75 C76 C77 -178.6(4)
Ru1 C75 C76 C77 -51.4(4)
C74 C75 C76 Ru1 54.9(4)
C78 C75 C76 Ru1 -127.2(4)
C75 C76 C77 C72 -4.9(7)
Ru1 C76 C77 C72 -55.9(4)
C75 C76 C77 Ru1 51.0(4)
C73 C72 C77 C76 2.6(7)
C71 C72 C77 C76 -179.5(5)
Ru1 C72 C77 C76 55.8(4)
C73 C72 C77 Ru1 -53.1(4)
C71 C72 C77 Ru1 124.7(4)
C74 C75 C78 C80 -163.7(4)
C76 C75 C78 C80 18.4(7)
Ru1 C75 C78 C80 -76.5(6)
C74 C75 C78 C79 72.8(6)
C76 C75 C78 C79 -105.1(6)
Ru1 C75 C78 C79 160.0(4)
N1 C2 N2 C4 -0.7(4)
C1 C2 N2 C4 179.6(4)
N1 C2 N2 C38 -171.4(4)
C1 C2 N2 C38 8.9(7)
C3 C4 N2 C2 0.7(5)
C3 C4 N2 C38 172.3(4)
C43 C38 N2 C2 -97.2(5)
C39 C38 N2 C2 88.4(6)
C43 C38 N2 C4 93.0(5)
C39 C38 N2 C4 -81.4(5)
N2 C2 N1 C3 0.5(4)
C1 C2 N1 C3 -179.8(4)
N2 C2 N1 C5 -177.4(4)
C1 C2 N1 C5 2.3(6)
C4 C3 N1 C2 -0.1(5)
C4 C3 N1 C5 177.8(4)
C6 C5 N1 C2 -92.2(5)
C10 C5 N1 C2 86.6(5)
C6 C5 N1 C3 90.3(5)
C10 C5 N1 C3 -90.9(5)
C2 C1 S1 Ru1 -170.4(4)
S2 C1 S1 Ru1 6.4(2)
C2 C1 S2 Ru1 170.5(3)
S1 C1 S2 Ru1 -6.4(2)
C9 C8 O1 C11 174.7(4)
C7 C8 O1 C11 -1.0(7)
C40 C41 O2 C44 -6.7(8)
C42 C41 O2 C44 172.5(5)
